data_7037692
loop_
_publ_author_name
'Du, Haijuan'
'Zhang, Wenli'
'Wang, Chaohai'
'Niu, Yunyin'
'Hou, Hongwei'

_publ_section_title
;
 A new nanocrystalline inorganic-organic hybrid exhibiting semiconducting
 properties and applications.
;
_journal_issue 6
_journal_name_full 'Dalton transactions (Cambridge, England : 2003)'
_journal_page_first 2624
_journal_page_last 2628
_journal_paper_doi 10.1039/c5dt04508h
_journal_volume 45
_journal_year 2016
_chemical_formula_moiety '2(C24 H22 N2), Ag5 Br9'
_chemical_formula_sum 'C48 H44 Ag5 Br9 N4'
_chemical_formula_weight 1935.41
_space_group_crystal_system triclinic
_space_group_IT_number 2
_space_group_name_Hall '-P 1'
_space_group_name_H-M_alt 'P -1'
_symmetry_space_group_name_Hall '-P 1'
_symmetry_space_group_name_H-M 'P -1'
_atom_sites_solution_hydrogens geom
_atom_sites_solution_primary direct
_audit_creation_date 2015-08-31
_audit_creation_method
;
Olex2 1.2
(compiled 2015.01.26 svn.r3150 for OlexSys, GUI svn.r4998)
;
_audit_update_record
;
2015-12-07 deposited with the CCDC.
2015-12-16 downloaded from the CCDC.
;
_cell_angle_alpha 73.325(6)
_cell_angle_beta 78.580(6)
_cell_angle_gamma 66.409(6)
_cell_formula_units_Z 1
_cell_length_a 10.4312(4)
_cell_length_b 11.1981(8)
_cell_length_c 13.2196(10)
_cell_measurement_reflns_used 3880
_cell_measurement_temperature 291(2)
_cell_measurement_theta_max 28.0840
_cell_measurement_theta_min 3.4470
_cell_volume 1349.52(17)
_computing_cell_refinement
;
CrysAlisPro, Agilent Technologies,
Version 1.171.36.32 (release 02-08-2013 CrysAlis171 .NET)
(compiled Aug  2 2013,16:46:58)
;
_computing_data_collection
;
CrysAlisPro, Agilent Technologies,
Version 1.171.36.32 (release 02-08-2013 CrysAlis171 .NET)
(compiled Aug  2 2013,16:46:58)
;
_computing_data_reduction
;
CrysAlisPro, Agilent Technologies,
Version 1.171.36.32 (release 02-08-2013 CrysAlis171 .NET)
(compiled Aug  2 2013,16:46:58)
;
_computing_molecular_graphics 'Olex2 (Dolomanov et al., 2009)'
_computing_publication_material 'Olex2 (Dolomanov et al., 2009)'
_computing_structure_refinement 'ShelXL (Sheldrick, 2008)'
_computing_structure_solution 'SIR2004 (Burla et al., 2007)'
_diffrn_ambient_temperature 291.15
_diffrn_detector_area_resol_mean 16.2312
_diffrn_measured_fraction_theta_full 0.998
_diffrn_measured_fraction_theta_max 0.850
_diffrn_measurement_details
;
  1 omega  -25.00   21.00   1.0000   14.0000
omega____ theta____ kappa____ phi______ frames
    -      -17.1323  -99.0000  -30.0000 46

  2 omega  -70.00  -34.00   1.0000   14.0000
omega____ theta____ kappa____ phi______ frames
    -      -17.1323  133.0000  144.0000 36

  3 omega   23.00   56.00   1.0000   14.0000
omega____ theta____ kappa____ phi______ frames
    -       19.7104  -99.0000  120.0000 33

  4 omega   37.00   92.00   1.0000   14.0000
omega____ theta____ kappa____ phi______ frames
    -       19.7104  178.0000   30.0000 55

  5 omega  -51.00   36.00   1.0000   14.0000
omega____ theta____ kappa____ phi______ frames
    -       19.7104  -37.0000   60.0000 87

  6 omega  -32.00   88.00   1.0000   14.0000
omega____ theta____ kappa____ phi______ frames
    -       19.7104    0.0000   90.0000 120

  7 omega   -2.00   56.00   1.0000   14.0000
omega____ theta____ kappa____ phi______ frames
    -       19.7104   57.0000  150.0000 58
;
_diffrn_measurement_device_type 'Xcalibur, Eos, Gemini'
_diffrn_measurement_method '\w scans'
_diffrn_orient_matrix_UB_11 -0.0336233000
_diffrn_orient_matrix_UB_12 0.0697525000
_diffrn_orient_matrix_UB_13 -0.0203876000
_diffrn_orient_matrix_UB_21 -0.0194199000
_diffrn_orient_matrix_UB_22 0.0096783000
_diffrn_orient_matrix_UB_23 0.0524297000
_diffrn_orient_matrix_UB_31 0.0636215000
_diffrn_orient_matrix_UB_32 0.0093801000
_diffrn_orient_matrix_UB_33 -0.0010153000
_diffrn_radiation_monochromator graphite
_diffrn_radiation_type MoK\a
_diffrn_radiation_wavelength 0.71073
_diffrn_reflns_av_R_equivalents 0.0251
_diffrn_reflns_av_unetI/netI 0.0475
_diffrn_reflns_laue_measured_fraction_full 0.998
_diffrn_reflns_laue_measured_fraction_max 0.850
_diffrn_reflns_limit_h_max 12
_diffrn_reflns_limit_h_min -14
_diffrn_reflns_limit_k_max 15
_diffrn_reflns_limit_k_min -15
_diffrn_reflns_limit_l_max 16
_diffrn_reflns_limit_l_min -18
_diffrn_reflns_number 11957
_diffrn_reflns_point_group_measured_fraction_full 0.998
_diffrn_reflns_point_group_measured_fraction_max 0.850
_diffrn_reflns_theta_full 26.000
_diffrn_reflns_theta_max 29.111
_diffrn_reflns_theta_min 3.216
_diffrn_source 'Enhance (Mo) X-ray Source'
_exptl_absorpt_coefficient_mu 8.481
_exptl_absorpt_correction_T_max 1.00000
_exptl_absorpt_correction_T_min 0.79619
_exptl_absorpt_correction_type multi-scan
_exptl_absorpt_process_details
;
CrysAlisPro, Agilent Technologies,
Version 1.171.36.32 (release 02-08-2013 CrysAlis171 .NET)
(compiled Aug  2 2013,16:46:58)
Empirical absorption correction using spherical harmonics,
 implemented in SCALE3 ABSPACK scaling algorithm.
;
_exptl_crystal_colour orange
_exptl_crystal_density_diffrn 2.381
_exptl_crystal_description bulk
_exptl_crystal_F_000 910
_exptl_crystal_size_max 0.2
_exptl_crystal_size_mid 0.18
_exptl_crystal_size_min 0.16
_refine_diff_density_max 1.368
_refine_diff_density_min -1.364
_refine_diff_density_rms 0.127
_refine_ls_extinction_method none
_refine_ls_goodness_of_fit_ref 1.032
_refine_ls_hydrogen_treatment constr
_refine_ls_matrix_type full
_refine_ls_number_parameters 304
_refine_ls_number_reflns 6172
_refine_ls_number_restraints 0
_refine_ls_restrained_S_all 1.032
_refine_ls_R_factor_all 0.0734
_refine_ls_R_factor_gt 0.0431
_refine_ls_shift/su_max 0.000
_refine_ls_shift/su_mean 0.000
_refine_ls_structure_factor_coef Fsqd
_refine_ls_weighting_details 'w=1/[\s^2^(Fo^2^)+(0.0399P)^2^+0.4390P] where P=(Fo^2^+2Fc^2^)/3'
_refine_ls_weighting_scheme calc
_refine_ls_wR_factor_gt 0.0846
_refine_ls_wR_factor_ref 0.0976
_reflns_Friedel_coverage 0.000
_reflns_number_gt 4360
_reflns_number_total 6172
_reflns_threshold_expression 'I > 2\s(I)'
_cod_data_source_file c5dt04508h2.cif
_cod_data_source_block nyy14100904a
_cod_depositor_comments 'Adding full bibliography for 7037692.cif.'
_cod_original_cell_volume 1349.53(17)
_cod_database_code 7037692
_audit_block_doi 10.5517/cc1jvk20
_chemical_oxdiff_formula C20H20N4Ag1Br1
_shelx_space_group_comment
;
The symmetry employed for this shelxl refinement is uniquely defined
by the following loop, which should always be used as a source of
symmetry information in preference to the above space-group names.
They are only intended as comments.
;
_shelx_estimated_absorpt_t_max 0.344
_shelx_estimated_absorpt_t_min 0.282
_reflns_odcompleteness_completeness 99.76
_reflns_odcompleteness_iscentric 1
_reflns_odcompleteness_theta 26.32
_olex2_refinement_description
;
1. Fixed Uiso
 At 1.2 times of:
  All C(H) groups, All C(H,H) groups
2. Others
 Fixed Sof: Ag3(0.5)
3.a Secondary CH2 refined with riding coordinates:
 C7(H7A,H7B), C19(H19A,H19B)
3.b Aromatic/amide H refined with riding coordinates:
 C1(H1), C2(H2), C3(H3), C4(H4), C5(H5), C8(H8), C9(H9), C11(H11), C12(H12),
 C13(H13), C14(H14), C15(H15), C16(H16), C17(H17), C20(H20), C21(H21), C23(H23),
  C24(H24)
;
_shelx_shelxl_version_number 2014/7
_olex2_submission_special_instructions 'No special instructions were received'

loop_
_space_group_symop_operation_xyz
'x, y, z'
'-x, -y, -z'

loop_
_atom_site_label
_atom_site_type_symbol
_atom_site_fract_x
_atom_site_fract_y
_atom_site_fract_z
_atom_site_U_iso_or_equiv
_atom_site_adp_type
_atom_site_occupancy
_atom_site_site_symmetry_order
_atom_site_calc_flag
_atom_site_refinement_flags_posn
_atom_site_refinement_flags_adp
_atom_site_refinement_flags_occupancy
C1 C 0.0886(7) 0.4138(6) 0.1473(6) 0.0684(19) Uani 1 1 d . . .
H1 H 0.1666 0.3751 0.1032 0.082 Uiso 1 1 calc R . .
C2 C 0.0406(8) 0.5517(7) 0.1429(6) 0.077(2) Uani 1 1 d . . .
H2 H 0.0876 0.6041 0.0964 0.093 Uiso 1 1 calc R . .
C3 C -0.0740(8) 0.6083(7) 0.2064(7) 0.075(2) Uani 1 1 d . . .
H3 H -0.1063 0.6997 0.2027 0.090 Uiso 1 1 calc R . .
C4 C -0.1428(7) 0.5314(8) 0.2762(6) 0.0700(19) Uani 1 1 d . . .
H4 H -0.2210 0.5705 0.3200 0.084 Uiso 1 1 calc R . .
C5 C -0.0961(6) 0.3968(7) 0.2812(5) 0.0555(15) Uani 1 1 d . . .
H5 H -0.1431 0.3451 0.3285 0.067 Uiso 1 1 calc R . .
C6 C 0.0206(6) 0.3370(6) 0.2165(5) 0.0496(14) Uani 1 1 d . . .
C7 C 0.0656(7) 0.1870(6) 0.2295(6) 0.0683(19) Uani 1 1 d . . .
H7A H 0.0824 0.1426 0.3029 0.082 Uiso 1 1 calc R . .
H7B H -0.0104 0.1685 0.2134 0.082 Uiso 1 1 calc R . .
C8 C 0.3181(7) 0.0898(6) 0.1962(5) 0.0584(16) Uani 1 1 d . . .
H8 H 0.3233 0.0961 0.2638 0.070 Uiso 1 1 calc R . .
C9 C 0.4385(6) 0.0388(6) 0.1350(5) 0.0516(15) Uani 1 1 d . . .
H9 H 0.5247 0.0104 0.1615 0.062 Uiso 1 1 calc R . .
C10 C 0.4350(5) 0.0283(5) 0.0338(4) 0.0369(11) Uani 1 1 d . . .
C11 C 0.3032(6) 0.0732(6) -0.0009(5) 0.0515(15) Uani 1 1 d . . .
H11 H 0.2951 0.0692 -0.0685 0.062 Uiso 1 1 calc R . .
C12 C 0.1851(6) 0.1233(6) 0.0632(5) 0.0552(15) Uani 1 1 d . . .
H12 H 0.0974 0.1529 0.0387 0.066 Uiso 1 1 calc R . .
N1 N 0.1933(5) 0.1307(5) 0.1610(4) 0.0531(13) Uani 1 1 d . . .
C13 C 0.3007(5) 0.7549(5) 0.0893(4) 0.0406(12) Uani 1 1 d . . .
H13 H 0.2048 0.8014 0.0846 0.049 Uiso 1 1 calc R . .
C14 C 0.3857(6) 0.7096(6) 0.0037(4) 0.0498(14) Uani 1 1 d . . .
H14 H 0.3467 0.7268 -0.0588 0.060 Uiso 1 1 calc R . .
C15 C 0.5269(6) 0.6395(6) 0.0094(4) 0.0510(15) Uani 1 1 d . . .
H15 H 0.5829 0.6074 -0.0483 0.061 Uiso 1 1 calc R . .
C16 C 0.5850(6) 0.6168(7) 0.1005(5) 0.0561(16) Uani 1 1 d . . .
H16 H 0.6814 0.5720 0.1036 0.067 Uiso 1 1 calc R . .
C17 C 0.5012(5) 0.6602(6) 0.1884(4) 0.0471(14) Uani 1 1 d . . .
H17 H 0.5405 0.6418 0.2510 0.057 Uiso 1 1 calc R . .
C18 C 0.3576(5) 0.7315(5) 0.1817(4) 0.0334(11) Uani 1 1 d . . .
C19 C 0.2678(5) 0.7813(5) 0.2752(4) 0.0391(12) Uani 1 1 d . . .
H19A H 0.2019 0.8713 0.2502 0.047 Uiso 1 1 calc R . .
H19B H 0.3272 0.7865 0.3204 0.047 Uiso 1 1 calc R . .
C20 C 0.0666(5) 0.7538(5) 0.3951(4) 0.0354(11) Uani 1 1 d . . .
H20 H 0.0328 0.8455 0.3904 0.042 Uiso 1 1 calc R . .
C21 C -0.0076(5) 0.6778(5) 0.4587(4) 0.0375(12) Uani 1 1 d . . .
H21 H -0.0909 0.7189 0.4972 0.045 Uiso 1 1 calc R . .
C22 C 0.0389(4) 0.5421(5) 0.4663(3) 0.0269(10) Uani 1 1 d . . .
C23 C 0.1656(5) 0.4860(5) 0.4085(4) 0.0442(13) Uani 1 1 d . . .
H23 H 0.2020 0.3944 0.4123 0.053 Uiso 1 1 calc R . .
C24 C 0.2370(5) 0.5642(5) 0.3462(4) 0.0386(12) Uani 1 1 d . . .
H24 H 0.3213 0.5253 0.3077 0.046 Uiso 1 1 calc R . .
N2 N 0.1871(4) 0.6963(4) 0.3399(3) 0.0284(8) Uani 1 1 d . . .
Ag1 Ag 0.72240(5) 0.04855(5) 0.31081(4) 0.05756(15) Uani 1 1 d . . .
Ag2 Ag 0.55512(5) 0.26458(5) 0.46602(4) 0.05826(15) Uani 1 1 d . . .
Ag3 Ag 0.46428(15) 0.02468(18) 0.47743(13) 0.0741(5) Uani 0.5 1 d . . .
Br1 Br 0.90969(5) -0.01381(6) 0.15671(4) 0.04790(16) Uani 1 1 d . . .
Br2 Br 0.47520(6) 0.25875(6) 0.28684(5) 0.05668(17) Uani 1 1 d . . .
Br3 Br 0.37999(6) 0.16337(5) 0.62445(4) 0.04456(15) Uani 1 1 d . . .
Br4 Br 0.5000 0.5000 0.5000 0.0771(3) Uani 1 2 d S T P
Br5 Br 0.79900(6) 0.05056(8) 0.49727(5) 0.0656(2) Uani 1 1 d . . .

loop_
_atom_site_aniso_label
_atom_site_aniso_U_11
_atom_site_aniso_U_22
_atom_site_aniso_U_33
_atom_site_aniso_U_23
_atom_site_aniso_U_13
_atom_site_aniso_U_12
C1 0.071(4) 0.043(4) 0.092(5) -0.028(4) 0.018(4) -0.025(4)
C2 0.099(6) 0.049(5) 0.087(5) -0.009(4) -0.016(5) -0.031(4)
C3 0.079(5) 0.043(4) 0.098(6) -0.029(4) -0.043(4) 0.008(4)
C4 0.065(4) 0.062(5) 0.076(5) -0.029(4) -0.026(4) 0.003(4)
C5 0.051(3) 0.057(4) 0.057(4) -0.023(3) -0.009(3) -0.011(3)
C6 0.049(3) 0.038(3) 0.062(4) -0.018(3) -0.003(3) -0.013(3)
C7 0.066(4) 0.048(4) 0.086(5) -0.023(4) 0.025(4) -0.025(4)
C8 0.079(5) 0.060(4) 0.052(4) -0.026(3) -0.002(3) -0.034(4)
C9 0.054(3) 0.056(4) 0.049(3) -0.019(3) -0.009(3) -0.018(3)
C10 0.047(3) 0.023(3) 0.042(3) -0.002(2) -0.016(2) -0.012(2)
C11 0.054(4) 0.061(4) 0.044(3) -0.009(3) -0.016(3) -0.024(3)
C12 0.051(4) 0.049(4) 0.063(4) -0.003(3) -0.015(3) -0.018(3)
N1 0.062(3) 0.032(3) 0.068(4) -0.013(3) 0.002(3) -0.023(3)
C13 0.041(3) 0.041(3) 0.039(3) -0.006(3) -0.005(2) -0.016(3)
C14 0.055(4) 0.063(4) 0.036(3) -0.008(3) -0.006(3) -0.028(3)
C15 0.060(4) 0.059(4) 0.034(3) -0.013(3) 0.011(3) -0.027(3)
C16 0.038(3) 0.065(4) 0.055(4) -0.011(3) -0.002(3) -0.011(3)
C17 0.040(3) 0.061(4) 0.036(3) -0.004(3) -0.007(2) -0.017(3)
C18 0.040(3) 0.029(3) 0.032(3) -0.006(2) 0.002(2) -0.018(2)
C19 0.047(3) 0.036(3) 0.037(3) -0.008(2) 0.007(2) -0.023(3)
C20 0.041(3) 0.023(3) 0.039(3) -0.014(2) 0.002(2) -0.007(2)
C21 0.029(2) 0.036(3) 0.042(3) -0.014(2) 0.006(2) -0.007(2)
C22 0.023(2) 0.022(3) 0.027(2) -0.003(2) -0.0030(17) -0.001(2)
C23 0.044(3) 0.024(3) 0.053(3) -0.010(3) 0.010(2) -0.008(3)
C24 0.035(3) 0.025(3) 0.046(3) -0.009(2) 0.012(2) -0.009(2)
N2 0.030(2) 0.023(2) 0.027(2) -0.0024(17) -0.0006(16) -0.0087(18)
Ag1 0.0510(3) 0.0642(3) 0.0576(3) -0.0247(3) 0.0070(2) -0.0195(2)
Ag2 0.0646(3) 0.0520(3) 0.0606(3) -0.0211(2) -0.0070(2) -0.0177(3)
Ag3 0.0921(14) 0.0674(13) 0.0791(13) -0.0512(10) 0.0346(8) -0.0421(11)
Br1 0.0399(3) 0.0624(4) 0.0425(3) -0.0177(3) 0.0025(2) -0.0191(3)
Br2 0.0639(4) 0.0484(4) 0.0462(3) -0.0235(3) -0.0134(3) 0.0036(3)
Br3 0.0495(3) 0.0375(3) 0.0475(3) -0.0161(3) 0.0071(2) -0.0179(3)
Br4 0.1387(10) 0.0429(6) 0.0666(6) -0.0079(5) -0.0366(6) -0.0412(6)
Br5 0.0424(3) 0.0840(5) 0.0708(4) -0.0494(4) -0.0148(3) 0.0024(3)

loop_
_atom_type_symbol
_atom_type_description
_atom_type_scat_dispersion_real
_atom_type_scat_dispersion_imag
_atom_type_scat_source
C C 0.0033 0.0016 'International Tables Vol C Tables 4.2.6.8 and 6.1.1.4'
H H 0.0000 0.0000 'International Tables Vol C Tables 4.2.6.8 and 6.1.1.4'
Ag Ag -0.8971 1.1015 'International Tables Vol C Tables 4.2.6.8 and 6.1.1.4'
Br Br -0.2901 2.4595 'International Tables Vol C Tables 4.2.6.8 and 6.1.1.4'
N N 0.0061 0.0033 'International Tables Vol C Tables 4.2.6.8 and 6.1.1.4'

loop_
_geom_angle_atom_site_label_1
_geom_angle_atom_site_label_2
_geom_angle_atom_site_label_3
_geom_angle
_geom_angle_site_symmetry_1
_geom_angle_site_symmetry_3
C2 C1 H1 120.1 . .
C6 C1 H1 120.1 . .
C6 C1 C2 119.9(6) . .
C1 C2 H2 120.0 . .
C3 C2 C1 120.0(7) . .
C3 C2 H2 120.0 . .
C2 C3 H3 119.8 . .
C2 C3 C4 120.3(7) . .
C4 C3 H3 119.8 . .
C3 C4 H4 120.0 . .
C5 C4 C3 119.9(7) . .
C5 C4 H4 120.0 . .
C4 C5 H5 119.6 . .
C4 C5 C6 120.7(7) . .
C6 C5 H5 119.6 . .
C1 C6 C5 119.2(6) . .
C1 C6 C7 124.1(5) . .
C5 C6 C7 116.7(5) . .
C6 C7 H7A 108.9 . .
C6 C7 H7B 108.9 . .
H7A C7 H7B 107.7 . .
N1 C7 C6 113.2(5) . .
N1 C7 H7A 108.9 . .
N1 C7 H7B 108.9 . .
C9 C8 H8 119.5 . .
N1 C8 H8 119.5 . .
N1 C8 C9 121.0(6) . .
C8 C9 H9 119.4 . .
C8 C9 C10 121.2(5) . .
C10 C9 H9 119.4 . .
C9 C10 C10 122.0(5) . 2_655
C9 C10 C11 116.3(5) . .
C11 C10 C10 121.7(6) . 2_655
C10 C11 H11 119.7 . .
C12 C11 C10 120.6(5) . .
C12 C11 H11 119.7 . .
C11 C12 H12 119.5 . .
N1 C12 C11 121.0(5) . .
N1 C12 H12 119.5 . .
C8 N1 C7 119.1(6) . .
C8 N1 C12 119.9(5) . .
C12 N1 C7 121.0(5) . .
C14 C13 H13 120.0 . .
C18 C13 H13 120.0 . .
C18 C13 C14 120.0(5) . .
C13 C14 H14 119.5 . .
C15 C14 C13 120.9(5) . .
C15 C14 H14 119.5 . .
C14 C15 H15 120.2 . .
C14 C15 C16 119.6(5) . .
C16 C15 H15 120.2 . .
C15 C16 H16 119.7 . .
C15 C16 C17 120.5(5) . .
C17 C16 H16 119.7 . .
C16 C17 H17 120.3 . .
C16 C17 C18 119.4(5) . .
C18 C17 H17 120.3 . .
C13 C18 C17 119.5(5) . .
C13 C18 C19 121.0(5) . .
C17 C18 C19 119.5(5) . .
C18 C19 H19A 108.7 . .
C18 C19 H19B 108.7 . .
C18 C19 N2 114.3(4) . .
H19A C19 H19B 107.6 . .
N2 C19 H19A 108.7 . .
N2 C19 H19B 108.7 . .
C21 C20 H20 119.9 . .
N2 C20 H20 119.9 . .
N2 C20 C21 120.2(4) . .
C20 C21 H21 119.4 . .
C20 C21 C22 121.3(4) . .
C22 C21 H21 119.4 . .
C21 C22 C22 122.5(5) . 2_566
C21 C22 C23 116.7(4) . .
C23 C22 C22 120.8(5) . 2_566
C22 C23 H23 119.7 . .
C24 C23 C22 120.7(5) . .
C24 C23 H23 119.7 . .
C23 C24 H24 119.6 . .
N2 C24 C23 120.7(4) . .
N2 C24 H24 119.6 . .
C20 N2 C19 118.6(4) . .
C20 N2 C24 120.5(4) . .
C24 N2 C19 120.9(4) . .
Ag3 Ag1 Ag2 58.50(4) 2_656 .
Ag3 Ag1 Ag2 57.66(3) . .
Ag3 Ag1 Ag3 16.93(4) . 2_656
Br1 Ag1 Ag2 147.34(2) . .
Br1 Ag1 Ag3 152.50(4) . 2_656
Br1 Ag1 Ag3 154.62(4) . .
Br1 Ag1 Br2 123.80(3) . .
Br1 Ag1 Br3 103.95(2) . 2_656
Br1 Ag1 Br5 120.27(2) . .
Br2 Ag1 Ag2 51.484(17) . .
Br2 Ag1 Ag3 77.42(3) . 2_656
Br2 Ag1 Ag3 62.90(3) . .
Br2 Ag1 Br3 99.29(2) . 2_656
Br2 Ag1 Br5 103.26(2) . .
Br3 Ag1 Ag2 108.70(2) 2_656 .
Br3 Ag1 Ag3 51.57(4) 2_656 .
Br3 Ag1 Ag3 51.55(4) 2_656 2_656
Br5 Ag1 Ag2 51.798(18) . .
Br5 Ag1 Ag3 76.58(3) . .
Br5 Ag1 Ag3 62.90(3) . 2_656
Br5 Ag1 Br3 102.07(3) . 2_656
Ag3 Ag2 Ag1 58.21(3) 2_656 .
Ag3 Ag2 Ag1 58.48(3) . .
Ag3 Ag2 Ag3 16.96(4) . 2_656
Br2 Ag2 Ag1 51.999(18) . .
Br2 Ag2 Ag3 63.49(3) . .
Br2 Ag2 Ag3 77.50(3) . 2_656
Br2 Ag2 Br3 103.07(2) . .
Br2 Ag2 Br5 104.70(2) . .
Br3 Ag2 Ag1 109.34(2) . .
Br3 Ag2 Ag3 51.64(3) . 2_656
Br3 Ag2 Ag3 52.23(4) . .
Br4 Ag2 Ag1 147.60(2) . .
Br4 Ag2 Ag3 150.85(3) . .
Br4 Ag2 Ag3 154.18(4) . 2_656
Br4 Ag2 Br2 117.30(2) . .
Br4 Ag2 Br3 102.87(2) . .
Br4 Ag2 Br5 126.06(2) . .
Br5 Ag2 Ag1 52.732(18) . .
Br5 Ag2 Ag3 77.54(3) . .
Br5 Ag2 Ag3 63.08(3) . 2_656
Br5 Ag2 Br3 98.64(3) . .
Ag1 Ag3 Ag1 163.07(4) . 2_656
Ag1 Ag3 Ag2 113.16(5) . 2_656
Ag1 Ag3 Ag2 63.29(4) 2_656 2_656
Ag2 Ag3 Ag1 63.86(4) . .
Ag2 Ag3 Ag1 114.21(5) . 2_656
Ag2 Ag3 Ag2 163.04(4) . 2_656
Ag3 Ag3 Ag1 81.1(2) 2_656 2_656
Ag3 Ag3 Ag1 81.9(2) 2_656 .
Ag3 Ag3 Ag2 84.2(2) 2_656 .
Ag3 Ag3 Ag2 78.8(2) 2_656 2_656
Ag3 Ag3 Br3 79.9(2) 2_656 2_656
Ag3 Ag3 Br3 79.6(2) 2_656 .
Br3 Ag3 Ag1 119.16(6) . .
Br3 Ag3 Ag1 57.48(4) 2_656 .
Br3 Ag3 Ag1 57.36(4) . 2_656
Br3 Ag3 Ag1 119.02(7) 2_656 2_656
Br3 Ag3 Ag2 56.35(4) 2_656 2_656
Br3 Ag3 Ag2 118.99(6) . 2_656
Br3 Ag3 Ag2 120.66(6) 2_656 .
Br3 Ag3 Ag2 56.96(4) . .
Br3 Ag3 Br3 159.53(5) 2_656 .
Ag2 Br2 Ag1 76.52(2) . .
Ag2 Br3 Ag1 141.69(3) . 2_656
Ag3 Br3 Ag1 70.96(4) 2_656 2_656
Ag3 Br3 Ag1 71.08(5) . 2_656
Ag3 Br3 Ag2 72.01(5) 2_656 .
Ag3 Br3 Ag2 70.81(4) . .
Ag3 Br3 Ag3 20.47(5) 2_656 .
Ag2 Br4 Ag2 180.0 . 2_666
Ag2 Br5 Ag1 75.47(2) . .

loop_
_geom_bond_atom_site_label_1
_geom_bond_atom_site_label_2
_geom_bond_distance
_geom_bond_site_symmetry_2
C1 H1 0.9300 .
C1 C2 1.407(9) .
C1 C6 1.364(8) .
C2 H2 0.9300 .
C2 C3 1.356(10) .
C3 H3 0.9300 .
C3 C4 1.372(10) .
C4 H4 0.9300 .
C4 C5 1.372(9) .
C5 H5 0.9300 .
C5 C6 1.388(8) .
C6 C7 1.518(8) .
C7 H7A 0.9700 .
C7 H7B 0.9700 .
C7 N1 1.473(7) .
C8 H8 0.9300 .
C8 C9 1.359(8) .
C8 N1 1.327(8) .
C9 H9 0.9300 .
C9 C10 1.385(7) .
C10 C10 1.481(10) 2_655
C10 C11 1.385(7) .
C11 H11 0.9300 .
C11 C12 1.362(8) .
C12 H12 0.9300 .
C12 N1 1.340(8) .
C13 H13 0.9300 .
C13 C14 1.377(7) .
C13 C18 1.376(7) .
C14 H14 0.9300 .
C14 C15 1.369(8) .
C15 H15 0.9300 .
C15 C16 1.369(8) .
C16 H16 0.9300 .
C16 C17 1.390(8) .
C17 H17 0.9300 .
C17 C18 1.394(7) .
C18 C19 1.494(7) .
C19 H19A 0.9700 .
C19 H19B 0.9700 .
C19 N2 1.495(6) .
C20 H20 0.9300 .
C20 C21 1.374(7) .
C20 N2 1.336(6) .
C21 H21 0.9300 .
C21 C22 1.378(7) .
C22 C22 1.478(9) 2_566
C22 C23 1.391(6) .
C23 H23 0.9300 .
C23 C24 1.365(6) .
C24 H24 0.9300 .
C24 N2 1.341(6) .
Ag1 Ag2 3.3405(7) .
Ag1 Ag3 3.1721(19) .
Ag1 Ag3 3.1785(19) 2_656
Ag1 Br1 2.5695(7) .
Ag1 Br2 2.7069(8) .
Ag1 Br3 2.8294(7) 2_656
Ag1 Br5 2.7462(8) .
Ag2 Ag3 3.189(2) 2_656
Ag2 Ag3 3.1441(19) .
Ag2 Br2 2.6878(8) .
Ag2 Br3 2.7907(7) .
Ag2 Br4 2.6166(5) .
Ag2 Br5 2.7118(8) .
Ag3 Ag1 3.1786(19) 2_656
Ag3 Ag2 3.189(2) 2_656
Ag3 Ag3 0.935(2) 2_656
Ag3 Br3 2.6315(18) .
Ag3 Br3 2.6287(18) 2_656
Br3 Ag1 2.8295(7) 2_656
Br3 Ag3 2.6288(18) 2_656
Br4 Ag2 2.6166(5) 2_666

loop_
_geom_torsion_atom_site_label_1
_geom_torsion_atom_site_label_2
_geom_torsion_atom_site_label_3
_geom_torsion_atom_site_label_4
_geom_torsion
_geom_torsion_site_symmetry_1
_geom_torsion_site_symmetry_4
C1 C2 C3 C4 0.8(11) . .
C1 C6 C7 N1 1.1(10) . .
C2 C1 C6 C5 0.4(10) . .
C2 C1 C6 C7 -178.4(7) . .
C2 C3 C4 C5 -0.5(10) . .
C3 C4 C5 C6 0.1(9) . .
C4 C5 C6 C1 -0.1(9) . .
C4 C5 C6 C7 178.8(6) . .
C5 C6 C7 N1 -177.7(6) . .
C6 C1 C2 C3 -0.8(11) . .
C6 C7 N1 C8 88.4(7) . .
C6 C7 N1 C12 -90.0(7) . .
C8 C9 C10 C10 -179.4(6) . 2_655
C8 C9 C10 C11 0.4(8) . .
C9 C8 N1 C7 -179.2(5) . .
C9 C8 N1 C12 -0.8(9) . .
C9 C10 C11 C12 -0.6(8) . .
C10 C10 C11 C12 179.2(6) 2_655 .
C10 C11 C12 N1 0.1(9) . .
C11 C12 N1 C7 179.0(5) . .
C11 C12 N1 C8 0.6(9) . .
N1 C8 C9 C10 0.3(9) . .
C13 C14 C15 C16 -1.6(9) . .
C13 C18 C19 N2 80.0(6) . .
C14 C13 C18 C17 -0.9(8) . .
C14 C13 C18 C19 179.2(5) . .
C14 C15 C16 C17 2.3(9) . .
C15 C16 C17 C18 -2.3(9) . .
C16 C17 C18 C13 1.6(8) . .
C16 C17 C18 C19 -178.5(5) . .
C17 C18 C19 N2 -99.9(5) . .
C18 C13 C14 C15 0.9(8) . .
C18 C19 N2 C20 -153.0(4) . .
C18 C19 N2 C24 29.6(7) . .
C20 C21 C22 C22 -179.7(5) . 2_566
C20 C21 C22 C23 1.3(7) . .
C21 C20 N2 C19 -177.5(4) . .
C21 C20 N2 C24 -0.2(7) . .
C21 C22 C23 C24 -1.2(7) . .
C22 C22 C23 C24 179.9(5) 2_566 .
C22 C23 C24 N2 0.4(8) . .
C23 C24 N2 C19 177.6(5) . .
C23 C24 N2 C20 0.3(7) . .
N2 C20 C21 C22 -0.7(7) . .
